data_1517916
loop_
_publ_author_name
'Guo, Jiawei'
'Yu, Binxun'
'Wang, Ya-Nan'
'Duan, Dongyu'
'Ren, Li-Li'
'Gao, Ziwei'
'Gou, Jing'

_publ_section_title
;
 Conversion of 2-Furylcarbinols with Alkyl or Aryl Azides to Highly
 Functionalized 1,2,3-Triazoles via Cascade Formal [3 + 2]
 Cycloaddition/Ring-Opening.
;
_journal_issue 19
_journal_name_full 'Organic letters'
_journal_page_first 5088
_journal_page_last 5091
_journal_paper_doi 10.1021/ol502437y
_journal_volume 16
_journal_year 2014
_chemical_formula_moiety 'C9 H13 N3 O'
_chemical_formula_sum 'C9 H13 N3 O'
_chemical_formula_weight 179.22
_chemical_name_systematic
;
 ?
;
_space_group_crystal_system trigonal
_space_group_IT_number 148
_space_group_name_Hall '-R 3'
_space_group_name_H-M_alt 'R -3'
_symmetry_space_group_name_Hall '-R 3'
_symmetry_space_group_name_H-M 'R -3 :H'
_atom_sites_solution_hydrogens geom
_atom_sites_solution_primary iterative
_audit_creation_date 2014-05-28
_audit_creation_method
;
Olex2 1.2
(compiled 2014.03.20 svn.r2914 for OlexSys, GUI svn.r4816)
;
_cell_angle_alpha 90
_cell_angle_beta 90
_cell_angle_gamma 120
_cell_formula_units_Z 18
_cell_length_a 31.114(3)
_cell_length_b 31.114(3)
_cell_length_c 5.4546(5)
_cell_measurement_reflns_used 1991
_cell_measurement_temperature 293(2)
_cell_measurement_theta_max 22.8680
_cell_measurement_theta_min 4.2340
_cell_volume 4573.0(8)
_computing_cell_refinement
;
CrysAlisPro, Agilent Technologies,
Version 1.171.36.32 (release 02-08-2013 CrysAlis171 .NET)
(compiled Aug  2 2013,16:46:58)
;
_computing_data_collection
;
CrysAlisPro, Agilent Technologies,
Version 1.171.36.32 (release 02-08-2013 CrysAlis171 .NET)
(compiled Aug  2 2013,16:46:58)
;
_computing_data_reduction
;
CrysAlisPro, Agilent Technologies,
Version 1.171.36.32 (release 02-08-2013 CrysAlis171 .NET)
(compiled Aug  2 2013,16:46:58)
;
_computing_molecular_graphics 'Olex2 (Dolomanov et al., 2009)'
_computing_publication_material 'Olex2 (Dolomanov et al., 2009)'
_computing_structure_refinement 'ShelXL (Sheldrick, 2008)'
_computing_structure_solution
;
Superflip (Palatinus & Chapuis, 2007;Palatinus & van der Lee, 2008;
Palatinus et al., 2012)
;
_diffrn_ambient_temperature 293(2)
_diffrn_detector_area_resol_mean 16.0356
_diffrn_measured_fraction_theta_full 0.998
_diffrn_measured_fraction_theta_max 0.904
_diffrn_measurement_device_type 'Xcalibur, Eos, Gemini'
_diffrn_measurement_method '\w scans'
_diffrn_orient_matrix_UB_11 0.0224485000
_diffrn_orient_matrix_UB_12 0.0229514000
_diffrn_orient_matrix_UB_13 0.0112161000
_diffrn_orient_matrix_UB_21 0.0133465000
_diffrn_orient_matrix_UB_22 -0.0128695000
_diffrn_orient_matrix_UB_23 0.0123277000
_diffrn_orient_matrix_UB_31 0.0032459000
_diffrn_orient_matrix_UB_32 0.0007945000
_diffrn_orient_matrix_UB_33 -0.1289669000
_diffrn_radiation_monochromator graphite
_diffrn_radiation_type MoK\a
_diffrn_radiation_wavelength 0.71073
_diffrn_reflns_av_R_equivalents 0.0350
_diffrn_reflns_av_unetI/netI 0.0327
_diffrn_reflns_Laue_measured_fraction_full 0.998
_diffrn_reflns_Laue_measured_fraction_max 0.904
_diffrn_reflns_limit_h_max 35
_diffrn_reflns_limit_h_min -41
_diffrn_reflns_limit_k_max 39
_diffrn_reflns_limit_k_min -41
_diffrn_reflns_limit_l_max 7
_diffrn_reflns_limit_l_min -7
_diffrn_reflns_number 11226
_diffrn_reflns_point_group_measured_fraction_full 0.998
_diffrn_reflns_point_group_measured_fraction_max 0.904
_diffrn_reflns_theta_full 26.000
_diffrn_reflns_theta_max 28.973
_diffrn_reflns_theta_min 3.465
_diffrn_source 'Enhance (Mo) X-ray Source'
_exptl_absorpt_coefficient_mu 0.080
_exptl_absorpt_correction_T_max 1.00000
_exptl_absorpt_correction_T_min 0.80091
_exptl_absorpt_correction_type multi-scan
_exptl_absorpt_process_details
;
CrysAlisPro, Agilent Technologies,
Version 1.171.36.32 (release 02-08-2013 CrysAlis171 .NET)
(compiled Aug  2 2013,16:46:58)
Empirical absorption correction using spherical harmonics,
 implemented in SCALE3 ABSPACK scaling algorithm.
;
_exptl_crystal_colour
;
;
_exptl_crystal_density_diffrn 1.171
_exptl_crystal_description
;
;
_exptl_crystal_F_000 1728
_refine_diff_density_max 0.253
_refine_diff_density_min -0.159
_refine_diff_density_rms 0.034
_refine_ls_extinction_coef 0.0005(4)
_refine_ls_extinction_expression Fc^*^=kFc[1+0.001xFc^2^\l^3^/sin(2\q)]^-1/4^
_refine_ls_extinction_method SHELXL
_refine_ls_goodness_of_fit_ref 1.040
_refine_ls_hydrogen_treatment constr
_refine_ls_matrix_type full
_refine_ls_number_parameters 120
_refine_ls_number_reflns 2443
_refine_ls_number_restraints 0
_refine_ls_restrained_S_all 1.040
_refine_ls_R_factor_all 0.1174
_refine_ls_R_factor_gt 0.0667
_refine_ls_shift/su_max 0.001
_refine_ls_shift/su_mean 0.000
_refine_ls_structure_factor_coef Fsqd
_refine_ls_weighting_details 'w=1/[\s^2^(Fo^2^)+(0.0788P)^2^+3.6075P] where P=(Fo^2^+2Fc^2^)/3'
_refine_ls_weighting_scheme calc
_refine_ls_wR_factor_gt 0.1670
_refine_ls_wR_factor_ref 0.1962
_reflns_Friedel_coverage 0.000
_reflns_number_gt 1416
_reflns_number_total 2443
_reflns_threshold_expression 'I > 2\s(I)'
_cod_data_source_file ol502437y_si_002.cif
_cod_data_source_block exp_8488
_cod_original_cell_volume 4573.0(10)
_cod_database_code 1517916
_shelxl_version_number 2014-1
_chemical_oxdiff_formula 'C H N O'
_shelx_space_group_comment
;
The symmetry employed for this shelxl refinement is uniquely defined
by the following loop, which should always be used as a source of
symmetry information in preference to the above space-group names.
They are only intended as comments.
;
_reflns_odcompleteness_completeness 99.86
_reflns_odcompleteness_iscentric 1
_reflns_odcompleteness_theta 26.32
_olex2_refinement_description
;
1. Fixed Uiso
 At 1.2 times of:
  All C(H) groups, All C(H,H) groups
 At 1.5 times of:
  All C(H,H,H) groups
2.a Secondary CH2 refined with riding coordinates:
 C6(H6A,H6B), C7(H7A,H7B), C8(H8B,H8A)
2.b Aromatic/amide H refined with riding coordinates:
 C1(H1), C2(H2), C3(H3), C5(H5)
2.c Idealised Me refined as rotating group:
 C9(H9A,H9B,H9C)
;

loop_
_space_group_symop_operation_xyz
'x, y, z'
'-y, x-y, z'
'-x+y, -x, z'
'x+2/3, y+1/3, z+1/3'
'-y+2/3, x-y+1/3, z+1/3'
'-x+y+2/3, -x+1/3, z+1/3'
'x+1/3, y+2/3, z+2/3'
'-y+1/3, x-y+2/3, z+2/3'
'-x+y+1/3, -x+2/3, z+2/3'
'-x, -y, -z'
'y, -x+y, -z'
'x-y, x, -z'
'-x+2/3, -y+1/3, -z+1/3'
'y+2/3, -x+y+1/3, -z+1/3'
'x-y+2/3, x+1/3, -z+1/3'
'-x+1/3, -y+2/3, -z+2/3'
'y+1/3, -x+y+2/3, -z+2/3'
'x-y+1/3, x+2/3, -z+2/3'

loop_
_atom_site_label
_atom_site_type_symbol
_atom_site_fract_x
_atom_site_fract_y
_atom_site_fract_z
_atom_site_U_iso_or_equiv
_atom_site_adp_type
_atom_site_occupancy
_atom_site_site_symmetry_order
_atom_site_calc_flag
_atom_site_refinement_flags_posn
O1 O 0.37830(8) 0.39676(8) 1.0652(4) 0.1082(8) Uani 1 1 d .
N1 N 0.53271(8) 0.45634(8) 0.2896(3) 0.0672(6) Uani 1 1 d .
N2 N 0.58062(8) 0.48368(8) 0.2790(3) 0.0710(6) Uani 1 1 d .
N3 N 0.59664(7) 0.50002(7) 0.5069(3) 0.0605(5) Uani 1 1 d .
C1 C 0.39544(9) 0.39977(9) 0.8646(5) 0.0750(7) Uani 1 1 d .
H1 H 0.3735 0.3850 0.7348 0.090 Uiso 1 1 calc R
C2 C 0.44789(9) 0.42487(9) 0.8118(4) 0.0628(6) Uani 1 1 d .
H2 H 0.4701 0.4394 0.9408 0.075 Uiso 1 1 calc R
C3 C 0.46569(8) 0.42812(8) 0.5897(4) 0.0576(6) Uani 1 1 d .
H3 H 0.4429 0.4121 0.4643 0.069 Uiso 1 1 calc R
C4 C 0.51723(8) 0.45426(7) 0.5248(4) 0.0522(5) Uani 1 1 d .
C5 C 0.55885(8) 0.48258(8) 0.6620(4) 0.0577(6) Uani 1 1 d .
H5 H 0.5603 0.4884 0.8299 0.069 Uiso 1 1 calc R
C6 C 0.64962(10) 0.53190(10) 0.5542(5) 0.0814(8) Uani 1 1 d .
H6A H 0.6545 0.5601 0.6514 0.098 Uiso 1 1 calc R
H6B H 0.6667 0.5444 0.3994 0.098 Uiso 1 1 calc R
C7 C 0.67176(12) 0.50617(16) 0.6838(7) 0.1136(12) Uani 1 1 d .
H7A H 0.6543 0.4933 0.8376 0.136 Uiso 1 1 calc R
H7B H 0.7061 0.5300 0.7221 0.136 Uiso 1 1 calc R
C8 C 0.67007(19) 0.4648(2) 0.5416(14) 0.190(3) Uani 1 1 d .
H8B H 0.6356 0.4386 0.5328 0.228 Uiso 1 1 calc R
H8A H 0.6805 0.4766 0.3756 0.228 Uiso 1 1 calc R
C9 C 0.6979(3) 0.4432(3) 0.6214(17) 0.264(4) Uani 1 1 d .
H9A H 0.6898 0.4145 0.5235 0.397 Uiso 1 1 calc GR
H9B H 0.6904 0.4336 0.7902 0.397 Uiso 1 1 calc GR
H9C H 0.7327 0.4668 0.6049 0.397 Uiso 1 1 calc GR

loop_
_atom_site_aniso_label
_atom_site_aniso_U_11
_atom_site_aniso_U_22
_atom_site_aniso_U_33
_atom_site_aniso_U_23
_atom_site_aniso_U_13
_atom_site_aniso_U_12
O1 0.0739(13) 0.1117(17) 0.1083(16) -0.0114(13) 0.0272(11) 0.0235(12)
N1 0.0734(14) 0.0813(14) 0.0498(11) -0.0107(9) -0.0045(9) 0.0409(12)
N2 0.0774(15) 0.0874(15) 0.0481(11) -0.0036(9) 0.0036(9) 0.0412(12)
N3 0.0617(12) 0.0649(12) 0.0502(10) -0.0037(8) 0.0024(8) 0.0281(10)
C1 0.0646(16) 0.0605(15) 0.0922(19) -0.0037(13) 0.0043(14) 0.0255(12)
C2 0.0578(13) 0.0607(14) 0.0643(14) -0.0024(10) -0.0041(10) 0.0254(11)
C3 0.0621(13) 0.0510(12) 0.0602(13) -0.0051(10) -0.0075(10) 0.0287(11)
C4 0.0610(13) 0.0497(11) 0.0491(11) -0.0029(9) -0.0030(9) 0.0302(10)
C5 0.0657(14) 0.0618(13) 0.0413(10) -0.0015(9) 0.0023(9) 0.0286(11)
C6 0.0604(15) 0.0781(17) 0.0828(18) -0.0084(14) 0.0040(13) 0.0175(14)
C7 0.0628(19) 0.120(3) 0.136(3) -0.005(2) -0.0165(18) 0.0297(19)
C8 0.118(3) 0.142(4) 0.329(8) -0.044(5) -0.089(4) 0.078(3)
C9 0.159(5) 0.265(8) 0.425(12) 0.062(8) 0.021(6) 0.148(6)

loop_
_atom_type_symbol
_atom_type_description
_atom_type_scat_dispersion_real
_atom_type_scat_dispersion_imag
_atom_type_scat_source
C C 0.0033 0.0016 'International Tables Vol C Tables 4.2.6.8 and 6.1.1.4'
H H 0.0000 0.0000 'International Tables Vol C Tables 4.2.6.8 and 6.1.1.4'
N N 0.0061 0.0033 'International Tables Vol C Tables 4.2.6.8 and 6.1.1.4'
O O 0.0106 0.0060 'International Tables Vol C Tables 4.2.6.8 and 6.1.1.4'

loop_
_geom_angle_atom_site_label_1
_geom_angle_atom_site_label_2
_geom_angle_atom_site_label_3
_geom_angle
N2 N1 C4 109.66(18)
N1 N2 N3 107.18(17)
N2 N3 C6 120.06(19)
C5 N3 N2 110.57(19)
C5 N3 C6 129.37(19)
O1 C1 H1 117.9
O1 C1 C2 124.2(3)
C2 C1 H1 117.9
C1 C2 H2 118.5
C3 C2 C1 123.0(2)
C3 C2 H2 118.5
C2 C3 H3 117.3
C2 C3 C4 125.5(2)
C4 C3 H3 117.3
N1 C4 C3 121.95(19)
N1 C4 C5 106.66(19)
C5 C4 C3 131.31(19)
N3 C5 C4 105.93(18)
N3 C5 H5 127.0
C4 C5 H5 127.0
N3 C6 H6A 109.0
N3 C6 H6B 109.0
N3 C6 C7 113.1(2)
H6A C6 H6B 107.8
C7 C6 H6A 109.0
C7 C6 H6B 109.0
C6 C7 H7A 108.9
C6 C7 H7B 108.9
C6 C7 C8 113.5(3)
H7A C7 H7B 107.7
C8 C7 H7A 108.9
C8 C7 H7B 108.9
C7 C8 H8B 107.5
C7 C8 H8A 107.5
H8B C8 H8A 107.0
C9 C8 C7 119.4(6)
C9 C8 H8B 107.5
C9 C8 H8A 107.5
C8 C9 H9A 109.5
C8 C9 H9B 109.5
C8 C9 H9C 109.5
H9A C9 H9B 109.5
H9A C9 H9C 109.5
H9B C9 H9C 109.5

loop_
_geom_bond_atom_site_label_1
_geom_bond_atom_site_label_2
_geom_bond_distance
O1 C1 1.201(3)
N1 N2 1.297(3)
N1 C4 1.361(3)
N2 N3 1.341(2)
N3 C5 1.325(3)
N3 C6 1.460(3)
C1 H1 0.9300
C1 C2 1.443(3)
C2 H2 0.9300
C2 C3 1.315(3)
C3 H3 0.9300
C3 C4 1.433(3)
C4 C5 1.369(3)
C5 H5 0.9300
C6 H6A 0.9700
C6 H6B 0.9700
C6 C7 1.472(5)
C7 H7A 0.9700
C7 H7B 0.9700
C7 C8 1.480(6)
C8 H8B 0.9700
C8 H8A 0.9700
C8 C9 1.406(7)
C9 H9A 0.9600
C9 H9B 0.9600
C9 H9C 0.9600

loop_
_geom_torsion_atom_site_label_1
_geom_torsion_atom_site_label_2
_geom_torsion_atom_site_label_3
_geom_torsion_atom_site_label_4
_geom_torsion
O1 C1 C2 C3 -179.2(3)
N1 N2 N3 C5 0.6(3)
N1 N2 N3 C6 179.7(2)
N1 C4 C5 N3 0.0(2)
N2 N1 C4 C3 177.53(19)
N2 N1 C4 C5 0.4(3)
N2 N3 C5 C4 -0.4(2)
N2 N3 C6 C7 -106.7(3)
N3 C6 C7 C8 63.5(4)
C1 C2 C3 C4 177.3(2)
C2 C3 C4 N1 -179.3(2)
C2 C3 C4 C5 -2.9(4)
C3 C4 C5 N3 -176.8(2)
C4 N1 N2 N3 -0.6(3)
C5 N3 C6 C7 72.2(4)
C6 N3 C5 C4 -179.4(2)
C6 C7 C8 C9 168.0(6)
